data_7241131
loop_
_publ_author_name
'Zhong, Ping-Fu'
'Lin, Hong-Min'
'Wang, Lin-Wei'
'Mo, Zu-Yu'
'Meng, Xiu-Jin'
'Tang, Hai-Tao'
'Pan, Ying-Ming'

_publ_section_title
;
 Electrochemically enabled synthesis of sulfide imidazopyridines via a
 radical cyclization cascade
;
_journal_issue 19
_journal_name_full 'Green Chemistry'
_journal_page_first 6334
_journal_page_last 6339
_journal_paper_doi 10.1039/D0GC02125C
_journal_volume 22
_journal_year 2020
_chemical_formula_moiety 'C25 H20 N2 S'
_chemical_formula_sum 'C25 H20 N2 S'
_chemical_formula_weight 380.49
_space_group_crystal_system orthorhombic
_space_group_IT_number 19
_space_group_name_Hall 'P 2ac 2ab'
_space_group_name_H-M_alt 'P 21 21 21'
_atom_sites_solution_hydrogens geom
_atom_sites_solution_primary direct
_audit_creation_date 2019-10-17
_audit_creation_method
;
Olex2 1.2
(compiled 2018.05.29 svn.r3508 for OlexSys, GUI svn.r5506)
;
_audit_update_record
;
2019-10-22 deposited with the CCDC.	2020-08-19 downloaded from the CCDC.
;
_cell_angle_alpha 90
_cell_angle_beta 90
_cell_angle_gamma 90
_cell_formula_units_Z 4
_cell_length_a 5.6915(2)
_cell_length_b 12.7636(6)
_cell_length_c 26.8264(12)
_cell_measurement_reflns_used 1658
_cell_measurement_temperature 293(2)
_cell_measurement_theta_max 22.7520
_cell_measurement_theta_min 3.8780
_cell_volume 1948.78(14)
_computing_cell_refinement 'CrysAlisPro 1.171.40.53 (Rigaku OD, 2019)'
_computing_data_collection 'CrysAlisPro 1.171.40.53 (Rigaku OD, 2019)'
_computing_data_reduction 'CrysAlisPro 1.171.40.53 (Rigaku OD, 2019)'
_computing_molecular_graphics 'Olex2 (Dolomanov et al., 2009)'
_computing_publication_material 'Olex2 (Dolomanov et al., 2009)'
_computing_structure_refinement 'ShelXL (Sheldrick, 2015)'
_computing_structure_solution 'ShelXS (Sheldrick, 2008)'
_diffrn_ambient_temperature 293(2)
_diffrn_detector 'CCD plate'
_diffrn_detector_area_resol_mean 15.9784
_diffrn_detector_type Eos
_diffrn_measured_fraction_theta_full 0.997
_diffrn_measured_fraction_theta_max 0.997
_diffrn_measurement_details
;
List of Runs (angles in degrees, time in seconds):

  # Type    Start    End  Width  t~exp~   \w     \q     \k     \f   Frames
#--------------------------------------------------------------------------
  1  \w     14.00  79.00   1.00   16.00    --   17.77-135.00  62.00   65
  2  \w     -8.00  76.00   1.00   16.00    --   17.77  38.00  30.00   84
  3  \w     12.00  52.00   1.00   16.00    --  -19.57  19.00 -60.00   40
;
_diffrn_measurement_device 'four-circle diffractometer'
_diffrn_measurement_device_type 'SuperNova, Single source at offset/far, Eos'
_diffrn_measurement_method '\w scans'
_diffrn_orient_matrix_type 'CrysAlisPro convention (1999,Acta A55,543-557)'
_diffrn_orient_matrix_UB_11 0.0130531000
_diffrn_orient_matrix_UB_12 0.0549713000
_diffrn_orient_matrix_UB_13 -0.0028466000
_diffrn_orient_matrix_UB_21 0.0004318000
_diffrn_orient_matrix_UB_22 0.0060828000
_diffrn_orient_matrix_UB_23 0.0262682000
_diffrn_orient_matrix_UB_31 0.1239256000
_diffrn_orient_matrix_UB_32 -0.0058428000
_diffrn_orient_matrix_UB_33 0.0001875000
_diffrn_radiation_monochromator mirror
_diffrn_radiation_probe x-ray
_diffrn_radiation_type MoK\a
_diffrn_radiation_wavelength 0.71073
_diffrn_reflns_av_R_equivalents 0.0288
_diffrn_reflns_av_unetI/netI 0.0602
_diffrn_reflns_Laue_measured_fraction_full 0.997
_diffrn_reflns_Laue_measured_fraction_max 0.997
_diffrn_reflns_limit_h_max 7
_diffrn_reflns_limit_h_min -6
_diffrn_reflns_limit_k_max 13
_diffrn_reflns_limit_k_min -15
_diffrn_reflns_limit_l_max 32
_diffrn_reflns_limit_l_min -33
_diffrn_reflns_number 7167
_diffrn_reflns_point_group_measured_fraction_full 0.973
_diffrn_reflns_point_group_measured_fraction_max 0.962
_diffrn_reflns_theta_full 25.242
_diffrn_reflns_theta_max 26.372
_diffrn_reflns_theta_min 3.432
_diffrn_source 'micro-focus sealed X-ray tube'
_diffrn_source_type 'SuperNova (Mo) X-ray Source'
_exptl_absorpt_coefficient_mu 0.179
_exptl_absorpt_correction_T_max 1.00000
_exptl_absorpt_correction_T_min 0.62728
_exptl_absorpt_correction_type multi-scan
_exptl_absorpt_process_details
;
CrysAlisPro 1.171.40.53 (Rigaku Oxford Diffraction, 2019)
Empirical absorption correction using spherical harmonics,
 implemented in SCALE3 ABSPACK scaling algorithm.
;
_exptl_crystal_colour Colorless
_exptl_crystal_density_diffrn 1.297
_exptl_crystal_description Needle
_exptl_crystal_F_000 800
_exptl_crystal_size_max 0.41
_exptl_crystal_size_mid 0.28
_exptl_crystal_size_min 0.12
_refine_diff_density_max 0.146
_refine_diff_density_min -0.206
_refine_diff_density_rms 0.040
_refine_ls_abs_structure_details
;
 Flack x determined using 803 quotients [(I+)-(I-)]/[(I+)+(I-)]
 (Parsons, Flack and Wagner, Acta Cryst. B69 (2013) 249-259).
;
_refine_ls_abs_structure_Flack 0.07(6)
_refine_ls_extinction_method none
_refine_ls_goodness_of_fit_ref 1.042
_refine_ls_hydrogen_treatment constr
_refine_ls_matrix_type full
_refine_ls_number_parameters 255
_refine_ls_number_reflns 3830
_refine_ls_number_restraints 0
_refine_ls_restrained_S_all 1.042
_refine_ls_R_factor_all 0.0804
_refine_ls_R_factor_gt 0.0520
_refine_ls_shift/su_max 0.002
_refine_ls_shift/su_mean 0.000
_refine_ls_structure_factor_coef Fsqd
_refine_ls_weighting_details 'w=1/[\s^2^(Fo^2^)+(0.0474P)^2^+0.0235P] where P=(Fo^2^+2Fc^2^)/3'
_refine_ls_weighting_scheme calc
_refine_ls_wR_factor_gt 0.1068
_refine_ls_wR_factor_ref 0.1254
_reflns_Friedel_coverage 0.653
_reflns_Friedel_fraction_full 0.940
_reflns_Friedel_fraction_max 0.914
_reflns_number_gt 2720
_reflns_number_total 3830
_reflns_threshold_expression 'I > 2\s(I)'
_cod_data_source_file d0gc02125c2.cif
_cod_data_source_block 20191007_pym_zpf_q_64aaa
_cod_depositor_comments 'Adding full bibliography for 7241129--7241131.cif.'
_cod_original_cell_volume 1948.80(15)
_cod_database_code 7241131
_shelx_shelxl_version_number 2018/3
_shelx_space_group_comment
;
The symmetry employed for this shelxl refinement is uniquely defined
by the following loop, which should always be used as a source of
symmetry information in preference to the above space-group names.
They are only intended as comments.
;
_shelx_estimated_absorpt_t_max 0.979
_shelx_estimated_absorpt_t_min 0.930
_reflns_odcompleteness_completeness 99.58
_reflns_odcompleteness_iscentric 1
_reflns_odcompleteness_theta 26.32
_olex2_refinement_description
;
1. Fixed Uiso
 At 1.2 times of:
  All C(H) groups
 At 1.5 times of:
  All C(H,H,H) groups
2.a Aromatic/amide H refined with riding coordinates:
 C3(H3), C4(H4), C6(H6), C7(H7), C12(H12), C13(H13), C14(H14), C15(H15),
 C17(H17), C18(H18), C21(H21), C22(H22), C24(H24), C25(H25)
2.b Idealised Me refined as rotating group:
 C1(H1A,H1B,H1C), C19(H19A,H19B,H19C)
;
_olex2_submission_special_instructions 'No special instructions were received'
_oxdiff_exptl_absorpt_empirical_details
;
Empirical correction (ABSPACK) includes:
- Absorption correction using spherical harmonics
- Frame scaling
;
_oxdiff_exptl_absorpt_empirical_full_max 1.482
_oxdiff_exptl_absorpt_empirical_full_min 0.751

loop_
_space_group_symop_operation_xyz
'x, y, z'
'-x+1/2, -y, z+1/2'
'x+1/2, -y+1/2, -z'
'-x, y+1/2, -z+1/2'

loop_
_atom_site_label
_atom_site_type_symbol
_atom_site_fract_x
_atom_site_fract_y
_atom_site_fract_z
_atom_site_U_iso_or_equiv
_atom_site_adp_type
_atom_site_occupancy
_atom_site_site_symmetry_order
_atom_site_calc_flag
_atom_site_refinement_flags_posn
_atom_site_refinement_flags_adp
_atom_site_refinement_flags_occupancy
_atom_site_disorder_assembly
_atom_site_disorder_group
S1 S 0.84996(17) 0.54613(9) 0.15326(5) 0.0604(4) Uani 1 1 d . . . . .
N1 N 0.4901(5) 0.4889(3) 0.21425(13) 0.0481(9) Uani 1 1 d . . . . .
N2 N 0.3784(5) 0.3294(3) 0.19088(11) 0.0456(8) Uani 1 1 d . . . . .
C1 C 0.8525(9) 0.0842(4) 0.00222(18) 0.0809(15) Uani 1 1 d . . . . .
H1A H 0.923218 0.021858 0.015454 0.121 Uiso 1 1 calc GR . . . .
H1B H 0.962585 0.119269 -0.019147 0.121 Uiso 1 1 calc GR . . . .
H1C H 0.714886 0.065831 -0.016540 0.121 Uiso 1 1 calc GR . . . .
C2 C 0.7848(8) 0.1556(4) 0.04426(17) 0.0595(12) Uani 1 1 d . . . . .
C3 C 0.5732(8) 0.1444(4) 0.06850(18) 0.0658(13) Uani 1 1 d . . . . .
H3 H 0.473234 0.090279 0.059133 0.079 Uiso 1 1 calc R . . . .
C4 C 0.5044(8) 0.2117(4) 0.10657(17) 0.0598(12) Uani 1 1 d . . . . .
H4 H 0.359251 0.202250 0.121827 0.072 Uiso 1 1 calc R . . . .
C5 C 0.6489(7) 0.2924(3) 0.12203(14) 0.0458(9) Uani 1 1 d . . . . .
C6 C 0.8656(8) 0.3014(4) 0.09844(17) 0.0658(13) Uani 1 1 d . . . . .
H6 H 0.970216 0.353141 0.108613 0.079 Uiso 1 1 calc R . . . .
C7 C 0.9275(8) 0.2349(4) 0.0603(2) 0.0699(14) Uani 1 1 d . . . . .
H7 H 1.072078 0.244332 0.044785 0.084 Uiso 1 1 calc R . . . .
C8 C 0.5667(6) 0.3612(3) 0.16179(15) 0.0446(10) Uani 1 1 d . . . . .
C9 C 0.6397(6) 0.4601(3) 0.17562(15) 0.0493(10) Uani 1 1 d . . . . .
C10 C 0.3357(7) 0.4082(3) 0.22173(14) 0.0443(9) Uani 1 1 d . . . . .
C11 C 0.1554(7) 0.4184(3) 0.25872(14) 0.0473(10) Uani 1 1 d . . . . .
C12 C -0.0110(7) 0.3402(4) 0.26661(15) 0.0565(12) Uani 1 1 d . . . . .
H12 H -0.004395 0.278613 0.248165 0.068 Uiso 1 1 calc R . . . .
C13 C -0.1850(8) 0.3537(5) 0.30150(17) 0.0680(14) Uani 1 1 d . . . . .
H13 H -0.295968 0.301355 0.306736 0.082 Uiso 1 1 calc R . . . .
C14 C -0.1942(9) 0.4464(5) 0.32909(18) 0.0779(16) Uani 1 1 d . . . . .
H14 H -0.313499 0.456005 0.352351 0.093 Uiso 1 1 calc R . . . .
C15 C -0.0305(8) 0.5230(4) 0.32231(18) 0.0701(14) Uani 1 1 d . . . . .
H15 H -0.036218 0.583087 0.341891 0.084 Uiso 1 1 calc R . . . .
C16 C 0.1465(8) 0.5127(4) 0.28626(16) 0.0545(11) Uani 1 1 d . . . . .
C17 C 0.3156(8) 0.5917(4) 0.27668(17) 0.0637(12) Uani 1 1 d . . . . .
H17 H 0.311906 0.652899 0.295475 0.076 Uiso 1 1 calc R . . . .
C18 C 0.4798(8) 0.5811(4) 0.24163(18) 0.0574(12) Uani 1 1 d . . . . .
H18 H 0.586311 0.634887 0.235577 0.069 Uiso 1 1 calc R . . . .
C19 C 0.2749(8) 0.8596(4) 0.03370(17) 0.0693(13) Uani 1 1 d . . . . .
H19A H 0.168972 0.896553 0.055311 0.104 Uiso 1 1 calc GR . . . .
H19B H 0.186822 0.823477 0.008495 0.104 Uiso 1 1 calc GR . . . .
H19C H 0.380035 0.908601 0.018205 0.104 Uiso 1 1 calc GR . . . .
C20 C 0.4138(7) 0.7819(3) 0.06356(16) 0.0497(11) Uani 1 1 d . . . . .
C21 C 0.3371(7) 0.6804(3) 0.06983(15) 0.0523(11) Uani 1 1 d . . . . .
H21 H 0.195540 0.660068 0.055470 0.063 Uiso 1 1 calc R . . . .
C22 C 0.4647(7) 0.6082(3) 0.09688(16) 0.0521(11) Uani 1 1 d . . . . .
H22 H 0.409596 0.539918 0.100026 0.062 Uiso 1 1 calc R . . . .
C23 C 0.6718(7) 0.6363(3) 0.11912(14) 0.0455(10) Uani 1 1 d . . . . .
C24 C 0.7511(7) 0.7381(3) 0.11384(16) 0.0542(12) Uani 1 1 d . . . . .
H24 H 0.890492 0.758671 0.129037 0.065 Uiso 1 1 calc R . . . .
C25 C 0.6250(7) 0.8087(3) 0.08632(16) 0.0545(11) Uani 1 1 d . . . . .
H25 H 0.682092 0.876551 0.082728 0.065 Uiso 1 1 calc R . . . .

loop_
_atom_site_aniso_label
_atom_site_aniso_U_11
_atom_site_aniso_U_22
_atom_site_aniso_U_33
_atom_site_aniso_U_23
_atom_site_aniso_U_13
_atom_site_aniso_U_12
S1 0.0479(5) 0.0538(7) 0.0794(8) 0.0153(7) -0.0128(6) -0.0099(6)
N1 0.0560(19) 0.038(2) 0.050(2) 0.0000(17) -0.0137(17) -0.0015(17)
N2 0.0532(18) 0.042(2) 0.0420(18) 0.0003(17) -0.0014(16) -0.0007(17)
C1 0.102(4) 0.068(3) 0.073(3) -0.004(3) 0.013(3) 0.022(4)
C2 0.072(3) 0.052(3) 0.055(3) 0.010(2) 0.006(2) 0.013(3)
C3 0.074(3) 0.056(3) 0.067(3) -0.010(3) 0.009(2) -0.013(3)
C4 0.067(3) 0.054(3) 0.058(3) -0.003(3) 0.013(2) -0.009(2)
C5 0.049(2) 0.045(2) 0.044(2) 0.008(2) -0.0023(19) 0.000(2)
C6 0.060(3) 0.068(3) 0.070(3) -0.004(3) 0.010(2) -0.010(3)
C7 0.062(3) 0.076(4) 0.072(3) 0.000(3) 0.013(2) 0.003(3)
C8 0.048(2) 0.046(2) 0.040(2) 0.006(2) -0.0045(17) -0.002(2)
C9 0.050(2) 0.047(2) 0.050(2) 0.004(2) -0.006(2) -0.002(2)
C10 0.051(2) 0.039(2) 0.043(2) 0.004(2) -0.011(2) 0.002(2)
C11 0.054(2) 0.048(2) 0.040(2) 0.002(2) -0.0071(19) 0.007(2)
C12 0.061(2) 0.060(3) 0.048(3) 0.004(2) -0.002(2) 0.005(3)
C13 0.066(3) 0.079(4) 0.060(3) 0.014(3) 0.002(2) 0.010(3)
C14 0.073(3) 0.103(5) 0.058(3) 0.010(3) 0.009(3) 0.030(3)
C15 0.085(3) 0.072(4) 0.053(3) -0.007(3) -0.002(3) 0.026(3)
C16 0.064(2) 0.052(3) 0.047(2) -0.003(2) -0.010(2) 0.013(2)
C17 0.085(3) 0.049(3) 0.058(3) -0.013(2) -0.017(3) 0.010(3)
C18 0.067(3) 0.040(3) 0.065(3) -0.003(2) -0.016(2) -0.003(2)
C19 0.082(3) 0.060(3) 0.066(3) 0.009(3) -0.012(2) 0.008(3)
C20 0.054(2) 0.048(3) 0.047(2) 0.000(2) 0.0006(18) 0.004(2)
C21 0.046(2) 0.058(3) 0.053(2) -0.002(2) -0.009(2) -0.003(2)
C22 0.054(2) 0.043(2) 0.059(3) 0.000(2) -0.004(2) -0.011(2)
C23 0.045(2) 0.048(2) 0.044(2) 0.004(2) 0.0004(18) -0.008(2)
C24 0.049(2) 0.055(3) 0.059(3) 0.001(2) -0.012(2) -0.013(2)
C25 0.061(3) 0.040(2) 0.063(3) 0.003(2) -0.002(2) -0.006(2)

loop_
_atom_type_symbol
_atom_type_description
_atom_type_scat_dispersion_real
_atom_type_scat_dispersion_imag
_atom_type_scat_source
C C 0.0033 0.0016 'International Tables Vol C Tables 4.2.6.8 and 6.1.1.4'
H H 0.0000 0.0000 'International Tables Vol C Tables 4.2.6.8 and 6.1.1.4'
N N 0.0061 0.0033 'International Tables Vol C Tables 4.2.6.8 and 6.1.1.4'
S S 0.1246 0.1234 'International Tables Vol C Tables 4.2.6.8 and 6.1.1.4'

loop_
_geom_angle_atom_site_label_1
_geom_angle_atom_site_label_2
_geom_angle_atom_site_label_3
_geom_angle
_geom_angle_site_symmetry_1
_geom_angle_site_symmetry_3
_geom_angle_publ_flag
C9 S1 C23 101.19(18) . . ?
C10 N1 C9 107.6(3) . . ?
C10 N1 C18 122.2(4) . . ?
C18 N1 C9 130.1(4) . . ?
C10 N2 C8 105.7(3) . . ?
H1A C1 H1B 109.5 . . ?
H1A C1 H1C 109.5 . . ?
H1B C1 H1C 109.5 . . ?
C2 C1 H1A 109.5 . . ?
C2 C1 H1B 109.5 . . ?
C2 C1 H1C 109.5 . . ?
C3 C2 C1 121.1(5) . . ?
C7 C2 C1 122.3(4) . . ?
C7 C2 C3 116.6(5) . . ?
C2 C3 H3 119.0 . . ?
C2 C3 C4 122.0(5) . . ?
C4 C3 H3 119.0 . . ?
C3 C4 H4 119.6 . . ?
C5 C4 C3 120.9(4) . . ?
C5 C4 H4 119.6 . . ?
C4 C5 C6 116.9(4) . . ?
C4 C5 C8 118.5(4) . . ?
C6 C5 C8 124.6(4) . . ?
C5 C6 H6 119.5 . . ?
C7 C6 C5 121.0(5) . . ?
C7 C6 H6 119.5 . . ?
C2 C7 C6 122.6(4) . . ?
C2 C7 H7 118.7 . . ?
C6 C7 H7 118.7 . . ?
N2 C8 C5 118.9(4) . . ?
C9 C8 N2 110.4(4) . . ?
C9 C8 C5 130.6(4) . . ?
N1 C9 S1 120.9(3) . . ?
C8 C9 S1 134.0(3) . . ?
C8 C9 N1 105.0(3) . . ?
N1 C10 C11 119.5(4) . . ?
N2 C10 N1 111.2(3) . . ?
N2 C10 C11 129.3(4) . . ?
C12 C11 C10 121.8(4) . . ?
C12 C11 C16 120.4(4) . . ?
C16 C11 C10 117.7(4) . . ?
C11 C12 H12 119.8 . . ?
C13 C12 C11 120.3(5) . . ?
C13 C12 H12 119.8 . . ?
C12 C13 H13 120.2 . . ?
C12 C13 C14 119.6(5) . . ?
C14 C13 H13 120.2 . . ?
C13 C14 H14 119.6 . . ?
C15 C14 C13 120.7(4) . . ?
C15 C14 H14 119.6 . . ?
C14 C15 H15 119.5 . . ?
C14 C15 C16 121.1(5) . . ?
C16 C15 H15 119.5 . . ?
C11 C16 C17 119.1(4) . . ?
C15 C16 C11 117.8(4) . . ?
C15 C16 C17 123.1(4) . . ?
C16 C17 H17 118.9 . . ?
C18 C17 C16 122.1(5) . . ?
C18 C17 H17 118.9 . . ?
N1 C18 H18 120.4 . . ?
C17 C18 N1 119.3(4) . . ?
C17 C18 H18 120.4 . . ?
H19A C19 H19B 109.5 . . ?
H19A C19 H19C 109.5 . . ?
H19B C19 H19C 109.5 . . ?
C20 C19 H19A 109.5 . . ?
C20 C19 H19B 109.5 . . ?
C20 C19 H19C 109.5 . . ?
C21 C20 C19 121.3(4) . . ?
C21 C20 C25 116.9(4) . . ?
C25 C20 C19 121.8(4) . . ?
C20 C21 H21 119.1 . . ?
C20 C21 C22 121.7(4) . . ?
C22 C21 H21 119.1 . . ?
C21 C22 H22 119.8 . . ?
C23 C22 C21 120.5(4) . . ?
C23 C22 H22 119.8 . . ?
C22 C23 S1 122.9(3) . . ?
C22 C23 C24 118.8(4) . . ?
C24 C23 S1 118.2(3) . . ?
C23 C24 H24 119.9 . . ?
C25 C24 C23 120.2(4) . . ?
C25 C24 H24 119.9 . . ?
C20 C25 H25 119.1 . . ?
C24 C25 C20 121.9(4) . . ?
C24 C25 H25 119.1 . . ?

loop_
_geom_bond_atom_site_label_1
_geom_bond_atom_site_label_2
_geom_bond_distance
_geom_bond_site_symmetry_2
_geom_bond_publ_flag
S1 C9 1.732(4) . ?
S1 C23 1.786(4) . ?
N1 C9 1.391(5) . ?
N1 C10 1.369(5) . ?
N1 C18 1.388(5) . ?
N2 C8 1.387(5) . ?
N2 C10 1.325(5) . ?
C1 H1A 0.9600 . ?
C1 H1B 0.9600 . ?
C1 H1C 0.9600 . ?
C1 C2 1.500(6) . ?
C2 C3 1.376(6) . ?
C2 C7 1.367(6) . ?
C3 H3 0.9300 . ?
C3 C4 1.390(6) . ?
C4 H4 0.9300 . ?
C4 C5 1.382(6) . ?
C5 C6 1.391(6) . ?
C5 C8 1.458(5) . ?
C6 H6 0.9300 . ?
C6 C7 1.375(6) . ?
C7 H7 0.9300 . ?
C8 C9 1.380(6) . ?
C10 C11 1.433(5) . ?
C11 C12 1.392(6) . ?
C11 C16 1.413(6) . ?
C12 H12 0.9300 . ?
C12 C13 1.373(6) . ?
C13 H13 0.9300 . ?
C13 C14 1.397(7) . ?
C14 H14 0.9300 . ?
C14 C15 1.363(6) . ?
C15 H15 0.9300 . ?
C15 C16 1.403(6) . ?
C16 C17 1.417(6) . ?
C17 H17 0.9300 . ?
C17 C18 1.332(6) . ?
C18 H18 0.9300 . ?
C19 H19A 0.9600 . ?
C19 H19B 0.9600 . ?
C19 H19C 0.9600 . ?
C19 C20 1.501(6) . ?
C20 C21 1.377(5) . ?
C20 C25 1.391(5) . ?
C21 H21 0.9300 . ?
C21 C22 1.380(5) . ?
C22 H22 0.9300 . ?
C22 C23 1.369(5) . ?
C23 C24 1.383(5) . ?
C24 H24 0.9300 . ?
C24 C25 1.368(5) . ?
C25 H25 0.9300 . ?

loop_
_geom_torsion_atom_site_label_1
_geom_torsion_atom_site_label_2
_geom_torsion_atom_site_label_3
_geom_torsion_atom_site_label_4
_geom_torsion
_geom_torsion_site_symmetry_1
_geom_torsion_site_symmetry_2
_geom_torsion_site_symmetry_3
_geom_torsion_site_symmetry_4
_geom_torsion_publ_flag
S1 C23 C24 C25 177.4(3) . . . . ?
N1 C10 C11 C12 177.7(3) . . . . ?
N1 C10 C11 C16 -0.3(5) . . . . ?
N2 C8 C9 S1 -176.3(3) . . . . ?
N2 C8 C9 N1 -0.1(4) . . . . ?
N2 C10 C11 C12 -0.8(6) . . . . ?
N2 C10 C11 C16 -178.8(4) . . . . ?
C1 C2 C3 C4 -178.1(4) . . . . ?
C1 C2 C7 C6 179.3(4) . . . . ?
C2 C3 C4 C5 -0.8(7) . . . . ?
C3 C2 C7 C6 -0.3(7) . . . . ?
C3 C4 C5 C6 -1.2(7) . . . . ?
C3 C4 C5 C8 179.4(4) . . . . ?
C4 C5 C6 C7 2.3(7) . . . . ?
C4 C5 C8 N2 15.8(5) . . . . ?
C4 C5 C8 C9 -161.1(4) . . . . ?
C5 C6 C7 C2 -1.6(8) . . . . ?
C5 C8 C9 S1 0.9(7) . . . . ?
C5 C8 C9 N1 177.0(4) . . . . ?
C6 C5 C8 N2 -163.6(4) . . . . ?
C6 C5 C8 C9 19.5(7) . . . . ?
C7 C2 C3 C4 1.5(7) . . . . ?
C8 N2 C10 N1 -0.8(4) . . . . ?
C8 N2 C10 C11 177.9(4) . . . . ?
C8 C5 C6 C7 -178.3(4) . . . . ?
C9 S1 C23 C22 -29.7(4) . . . . ?
C9 S1 C23 C24 152.3(3) . . . . ?
C9 N1 C10 N2 0.7(4) . . . . ?
C9 N1 C10 C11 -178.1(3) . . . . ?
C9 N1 C18 C17 178.6(4) . . . . ?
C10 N1 C9 S1 176.5(3) . . . . ?
C10 N1 C9 C8 -0.4(4) . . . . ?
C10 N1 C18 C17 0.5(6) . . . . ?
C10 N2 C8 C5 -177.0(3) . . . . ?
C10 N2 C8 C9 0.5(4) . . . . ?
C10 C11 C12 C13 -178.3(4) . . . . ?
C10 C11 C16 C15 179.7(4) . . . . ?
C10 C11 C16 C17 -0.7(6) . . . . ?
C11 C12 C13 C14 0.0(6) . . . . ?
C11 C16 C17 C18 1.7(6) . . . . ?
C12 C11 C16 C15 1.7(6) . . . . ?
C12 C11 C16 C17 -178.7(4) . . . . ?
C12 C13 C14 C15 -1.0(7) . . . . ?
C13 C14 C15 C16 2.4(7) . . . . ?
C14 C15 C16 C11 -2.6(6) . . . . ?
C14 C15 C16 C17 177.8(4) . . . . ?
C15 C16 C17 C18 -178.7(4) . . . . ?
C16 C11 C12 C13 -0.4(6) . . . . ?
C16 C17 C18 N1 -1.6(7) . . . . ?
C18 N1 C9 S1 -1.9(6) . . . . ?
C18 N1 C9 C8 -178.7(4) . . . . ?
C18 N1 C10 N2 179.2(3) . . . . ?
C18 N1 C10 C11 0.4(5) . . . . ?
C19 C20 C21 C22 179.5(4) . . . . ?
C19 C20 C25 C24 179.5(4) . . . . ?
C20 C21 C22 C23 1.0(7) . . . . ?
C21 C20 C25 C24 -0.2(6) . . . . ?
C21 C22 C23 S1 -178.3(3) . . . . ?
C21 C22 C23 C24 -0.2(6) . . . . ?
C22 C23 C24 C25 -0.8(6) . . . . ?
C23 S1 C9 N1 -73.8(3) . . . . ?
C23 S1 C9 C8 102.0(4) . . . . ?
C23 C24 C25 C20 1.0(7) . . . . ?
C25 C20 C21 C22 -0.8(6) . . . . ?
